data_2203894
loop_
_publ_author_name
'Martinez, Hassan'
'Puschmann, Horst'
'Howard, Judith A.K.'
'Acevedo, Jorge'
'Au-Alvarez, Oscar'

_publ_section_title
;
 2-[4-(Dimethylamino)phenyl]-4,5-diphenyl-1<i>H</i>-imidazole
 isopropanol solvate
;
_journal_issue 7
_journal_name_full 'Acta Crystallographica Section E'
_journal_page_first o1229
_journal_page_last o1230
_journal_paper_doi 10.1107/S1600536804014503
_journal_volume 60
_journal_year 2004
_chemical_formula_iupac 'C23 H21 N3, C3 H8 O'
_chemical_formula_moiety 'C23 H21 N3, C3 H8 O'
_chemical_formula_sum 'C26 H29 N3 O'
_chemical_formula_weight 399.52
_chemical_melting_point 530
_chemical_name_systematic
;
2-[4-(Dimethylamino)phenyl]-4,5-diphenyl-1H-imidazole isopropyl alcohol
solvate
;
_space_group_IT_number 2
_symmetry_cell_setting triclinic
_symmetry_space_group_name_Hall '-P 1'
_symmetry_space_group_name_H-M 'P -1'
_atom_sites_solution_hydrogens geom
_atom_sites_solution_primary direct
_atom_sites_solution_secondary difmap
_audit_creation_method SHELXL-97
_cell_angle_alpha 97.48(9)
_cell_angle_beta 93.12(10)
_cell_angle_gamma 91.89(10)
_cell_formula_units_Z 4
_cell_length_a 8.764(12)
_cell_length_b 12.087(14)
_cell_length_c 21.07(4)
_cell_measurement_reflns_used 1567
_cell_measurement_temperature 393(2)
_cell_measurement_theta_max 25.4275
_cell_measurement_theta_min 2.554
_cell_volume 2208(6)
_computing_cell_refinement SMART-NT
_computing_data_collection 'SMART-NT (Bruker, 1998)'
_computing_data_reduction 'SAINT-NT (Bruker, 1998)'
_computing_molecular_graphics 'ORTEP-3 for Windows (Farrugia, 1997)'
_computing_publication_material SHELXL97
_computing_structure_refinement 'SHELXL97 (Sheldrick, 1997)'
_computing_structure_solution 'SHELXS97 (Sheldrick, 1997)'
_diffrn_ambient_temperature 393(2)
_diffrn_detector_area_resol_mean 8
_diffrn_measured_fraction_theta_full 0.996
_diffrn_measured_fraction_theta_max 0.996
_diffrn_measurement_device_type 'Bruker SMART CCD 1K area-detector'
_diffrn_measurement_method \w
_diffrn_radiation_monochromator graphite
_diffrn_radiation_source 'fine-focus sealed tube'
_diffrn_radiation_type MoK\a
_diffrn_radiation_wavelength 0.71073
_diffrn_reflns_av_R_equivalents 0.0568
_diffrn_reflns_av_sigmaI/netI 0.0740
_diffrn_reflns_limit_h_max 10
_diffrn_reflns_limit_h_min -8
_diffrn_reflns_limit_k_max 14
_diffrn_reflns_limit_k_min -14
_diffrn_reflns_limit_l_max 25
_diffrn_reflns_limit_l_min -25
_diffrn_reflns_number 15473
_diffrn_reflns_theta_full 26.00
_diffrn_reflns_theta_max 26.00
_diffrn_reflns_theta_min 1.70
_exptl_absorpt_coefficient_mu 0.074
_exptl_absorpt_correction_type none
_exptl_crystal_colour colourless
_exptl_crystal_density_diffrn 1.202
_exptl_crystal_density_method 'not measured'
_exptl_crystal_description plates
_exptl_crystal_F_000 856
_exptl_crystal_size_max 0.45
_exptl_crystal_size_mid 0.24
_exptl_crystal_size_min 0.02
_refine_diff_density_max 0.227
_refine_diff_density_min -0.247
_refine_ls_extinction_method none
_refine_ls_goodness_of_fit_ref 0.853
_refine_ls_hydrogen_treatment mixed
_refine_ls_matrix_type full
_refine_ls_number_parameters 565
_refine_ls_number_reflns 8644
_refine_ls_number_restraints 0
_refine_ls_restrained_S_all 0.853
_refine_ls_R_factor_all 0.0888
_refine_ls_R_factor_gt 0.0468
_refine_ls_shift/su_max 0.000
_refine_ls_shift/su_mean 0.000
_refine_ls_structure_factor_coef Fsqd
_refine_ls_weighting_details 'calc w = 1/[\s^2^(Fo^2^)+(0.0679P)^2^] where P = (Fo^2^+2Fc^2^)/3'
_refine_ls_weighting_scheme calc
_refine_ls_wR_factor_gt 0.1046
_refine_ls_wR_factor_ref 0.1190
_reflns_number_gt 5245
_reflns_number_total 8644
_reflns_threshold_expression I>2\s(I)
_cod_data_source_file dn6147.cif
_cod_data_source_block I
_cod_depositor_comments
;
The following automatic conversions were performed:
'_symmetry_cell_setting' value 'Triclinic' changed to 'triclinic'
according to '/home/saulius/struct/CIF-dictionaries/cif_core.dic'
dictionary named 'cif_core.dic' version 2.4.1 from 2010-06-29.

Automatic conversion script
Id: cif_fix_enum 1527 2010-12-29 10:47:43Z saulius 

The following automatic conversions were performed:

'_symmetry_cell_setting' value 'Triclinic' changed to 'triclinic'
according to /home/saulius/struct/CIF-dictionaries/cif_core.dic
dictionary named 'cif_core.dic' version 2.4.1 from 2010-06-29.

Automatic conversion script
Id: cif_fix_values 1715 2011-07-08 13:25:40Z adriana 
;
_cod_database_code 2203894
_cod_database_fobs_code 2203894

loop_
_symmetry_equiv_pos_as_xyz
'x, y, z'
'-x, -y, -z'

loop_
_atom_site_label
_atom_site_fract_x
_atom_site_fract_y
_atom_site_fract_z
_atom_site_U_iso_or_equiv
_atom_site_adp_type
_atom_site_calc_flag
_atom_site_refinement_flags
_atom_site_occupancy
_atom_site_type_symbol
O1 1.00326(16) 0.04421(11) 0.27669(7) 0.0290(3) Uani d . 1 O
O2 0.45391(15) 0.55282(10) 0.27837(6) 0.0275(3) Uani d . 1 O
N1 0.39415(18) 0.32183(13) 0.26143(7) 0.0246(4) Uani d . 1 N
N2 0.28727(17) 0.15892(12) 0.27476(7) 0.0249(3) Uani d . 1 N
N3 0.1504(2) 0.43948(15) 0.54869(8) 0.0438(5) Uani d . 1 N
N4 0.17083(17) 0.65444(12) 0.26835(7) 0.0244(3) Uani d . 1 N
N5 0.05680(17) 0.81224(13) 0.25548(7) 0.0248(4) Uani d . 1 N
N6 0.3556(2) 0.93704(15) 0.54645(8) 0.0442(5) Uani d . 1 N
C1 0.3505(2) 0.15053(14) 0.21588(8) 0.0235(4) Uani d . 1 C
C2 0.4176(2) 0.25195(14) 0.20654(8) 0.0234(4) Uani d . 1 C
C3 0.3166(2) 0.26353(14) 0.30146(9) 0.0245(4) Uani d . 1 C
C4 0.2756(2) 0.30913(15) 0.36510(9) 0.0251(4) Uani d . 1 C
C5 0.1855(2) 0.24683(15) 0.40157(9) 0.0290(4) Uani d . 1 C
H5 0.1511 0.1751 0.3842 0.035 Uiso calc R 1 H
C6 0.1460(2) 0.28791(16) 0.46209(9) 0.0312(4) Uani d . 1 C
H6 0.0861 0.2439 0.4849 0.037 Uiso calc R 1 H
C7 0.1955(2) 0.39577(16) 0.48963(9) 0.0309(4) Uani d . 1 C
C8 0.2901(2) 0.45655(16) 0.45402(9) 0.0366(5) Uani d . 1 C
H8 0.3285 0.5270 0.4720 0.044 Uiso calc R 1 H
C9 0.3279(2) 0.41510(16) 0.39340(9) 0.0331(5) Uani d . 1 C
H9 0.3895 0.4584 0.3709 0.040 Uiso calc R 1 H
C10 0.0514(2) 0.37587(19) 0.58397(10) 0.0422(6) Uani d . 1 C
H10A -0.0398 0.3517 0.5579 0.063 Uiso calc R 1 H
H10B 0.0248 0.4216 0.6222 0.063 Uiso calc R 1 H
H10C 0.1032 0.3119 0.5954 0.063 Uiso calc R 1 H
C11 0.1962(3) 0.55307(17) 0.57435(10) 0.0426(6) Uani d . 1 C
H11A 0.3043 0.5579 0.5851 0.064 Uiso calc R 1 H
H11B 0.1424 0.5752 0.6121 0.064 Uiso calc R 1 H
H11C 0.1724 0.6016 0.5429 0.064 Uiso calc R 1 H
C12 0.3421(2) 0.04430(14) 0.17335(9) 0.0246(4) Uani d . 1 C
C13 0.3557(2) -0.05649(15) 0.19911(9) 0.0268(4) Uani d . 1 C
H13 0.3667 -0.0555 0.2433 0.032 Uiso calc R 1 H
C14 0.3532(2) -0.15685(15) 0.15979(9) 0.0300(4) Uani d . 1 C
H14 0.3622 -0.2232 0.1773 0.036 Uiso calc R 1 H
C15 0.3372(2) -0.15840(15) 0.09443(9) 0.0319(5) Uani d . 1 C
H15 0.3371 -0.2259 0.0676 0.038 Uiso calc R 1 H
C16 0.3212(2) -0.05876(16) 0.06826(9) 0.0335(5) Uani d . 1 C
H16 0.3090 -0.0601 0.0240 0.040 Uiso calc R 1 H
C17 0.3234(2) 0.04103(15) 0.10756(9) 0.0306(4) Uani d . 1 C
H17 0.3122 0.1071 0.0898 0.037 Uiso calc R 1 H
C18 0.5004(2) 0.29155(15) 0.15409(8) 0.0246(4) Uani d . 1 C
C19 0.6144(2) 0.22881(16) 0.12475(9) 0.0291(4) Uani d . 1 C
H19 0.6363 0.1597 0.1371 0.035 Uiso calc R 1 H
C20 0.6953(2) 0.26938(17) 0.07715(9) 0.0347(5) Uani d . 1 C
H20 0.7718 0.2275 0.0581 0.042 Uiso calc R 1 H
C21 0.6626(2) 0.37232(17) 0.05767(10) 0.0375(5) Uani d . 1 C
H21 0.7174 0.3993 0.0259 0.045 Uiso calc R 1 H
C22 0.5487(2) 0.43389(16) 0.08572(9) 0.0331(5) Uani d . 1 C
H22 0.5260 0.5022 0.0725 0.040 Uiso calc R 1 H
C23 0.4675(2) 0.39464(15) 0.13373(9) 0.0280(4) Uani d . 1 C
H23 0.3911 0.4370 0.1524 0.034 Uiso calc R 1 H
C24 0.1455(2) 0.75769(14) 0.29539(8) 0.0231(4) Uani d . 1 C
C25 0.0222(2) 0.74141(14) 0.20004(8) 0.0239(4) Uani d . 1 C
C26 0.0936(2) 0.64401(14) 0.20894(8) 0.0242(4) Uani d . 1 C
C27 0.1997(2) 0.80486(15) 0.36001(9) 0.0256(4) Uani d . 1 C
C28 0.1483(2) 0.90582(16) 0.38895(9) 0.0329(5) Uani d . 1 C
H28 0.0797 0.9451 0.3661 0.040 Uiso calc R 1 H
C29 0.1965(2) 0.94830(16) 0.45018(9) 0.0359(5) Uani d . 1 C
H29 0.1590 1.0154 0.4685 0.043 Uiso calc R 1 H
C30 0.3021(2) 0.89234(16) 0.48613(9) 0.0313(5) Uani d . 1 C
C31 0.3506(2) 0.78913(16) 0.45744(9) 0.0320(5) Uani d . 1 C
H31 0.4175 0.7488 0.4804 0.038 Uiso calc R 1 H
C32 0.3008(2) 0.74725(15) 0.39625(9) 0.0293(4) Uani d . 1 C
H32 0.3349 0.6788 0.3782 0.035 Uiso calc R 1 H
C33 0.4602(3) 0.87672(19) 0.58327(10) 0.0437(6) Uani d . 1 C
H33A 0.4099 0.8093 0.5924 0.065 Uiso calc R 1 H
H33B 0.4924 0.9224 0.6228 0.065 Uiso calc R 1 H
H33C 0.5478 0.8584 0.5591 0.065 Uiso calc R 1 H
C34 0.3093(3) 1.04585(17) 0.57312(10) 0.0442(6) Uani d . 1 C
H34A 0.3251 1.0978 0.5431 0.066 Uiso calc R 1 H
H34B 0.3690 1.0703 0.6123 0.066 Uiso calc R 1 H
H34C 0.2030 1.0418 0.5818 0.066 Uiso calc R 1 H
C35 0.0936(2) 0.53774(14) 0.16620(9) 0.0245(4) Uani d . 1 C
C36 0.0803(2) 0.43579(14) 0.19121(9) 0.0263(4) Uani d . 1 C
H36 0.0721 0.4360 0.2350 0.032 Uiso calc R 1 H
C37 0.0794(2) 0.33573(16) 0.15178(10) 0.0318(5) Uani d . 1 C
H37 0.0702 0.2688 0.1688 0.038 Uiso calc R 1 H
C38 0.0924(2) 0.33508(16) 0.08669(10) 0.0322(5) Uani d . 1 C
H38 0.0924 0.2676 0.0599 0.039 Uiso calc R 1 H
C39 0.1055(2) 0.43529(16) 0.06125(9) 0.0311(5) Uani d . 1 C
H39 0.1141 0.4345 0.0174 0.037 Uiso calc R 1 H
C40 0.1059(2) 0.53566(15) 0.10049(9) 0.0283(4) Uani d . 1 C
H40 0.1144 0.6023 0.0830 0.034 Uiso calc R 1 H
C41 -0.0746(2) 0.77615(14) 0.14765(8) 0.0245(4) Uani d . 1 C
C42 -0.1915(2) 0.70540(15) 0.11677(9) 0.0283(4) Uani d . 1 C
H42 -0.2061 0.6342 0.1282 0.034 Uiso calc R 1 H
C43 -0.2860(2) 0.73993(16) 0.06927(9) 0.0321(5) Uani d . 1 C
H43 -0.3630 0.6914 0.0485 0.038 Uiso calc R 1 H
C44 -0.2670(2) 0.84716(17) 0.05203(9) 0.0340(5) Uani d . 1 C
H44 -0.3331 0.8707 0.0209 0.041 Uiso calc R 1 H
C45 -0.1502(2) 0.91767(16) 0.08133(9) 0.0341(5) Uani d . 1 C
H45 -0.1352 0.9884 0.0694 0.041 Uiso calc R 1 H
C46 -0.0546(2) 0.88250(15) 0.12891(9) 0.0294(4) Uani d . 1 C
H46 0.0242 0.9304 0.1487 0.035 Uiso calc R 1 H
C47 0.8794(2) 0.10395(15) 0.25164(10) 0.0291(4) Uani d . 1 C
H47 0.8974 0.1138 0.2072 0.035 Uiso calc R 1 H
C48 0.7361(2) 0.03045(17) 0.25227(10) 0.0358(5) Uani d . 1 C
H48A 0.7446 -0.0374 0.2236 0.054 Uiso calc R 1 H
H48B 0.6488 0.0692 0.2387 0.054 Uiso calc R 1 H
H48C 0.7241 0.0130 0.2949 0.054 Uiso calc R 1 H
C49 0.8656(2) 0.21699(16) 0.28979(11) 0.0400(5) Uani d . 1 C
H49A 0.8422 0.2081 0.3329 0.060 Uiso calc R 1 H
H49B 0.7853 0.2557 0.2704 0.060 Uiso calc R 1 H
H49C 0.9605 0.2593 0.2904 0.060 Uiso calc R 1 H
C50 0.5789(2) 0.61192(15) 0.25372(9) 0.0280(4) Uani d . 1 C
H50 0.5531 0.6206 0.2089 0.034 Uiso calc R 1 H
C51 0.6079(2) 0.72532(16) 0.29192(10) 0.0401(5) Uani d . 1 C
H51A 0.5167 0.7670 0.2903 0.060 Uiso calc R 1 H
H51B 0.6892 0.7642 0.2742 0.060 Uiso calc R 1 H
H51C 0.6361 0.7171 0.3357 0.060 Uiso calc R 1 H
C52 0.7165(2) 0.53920(16) 0.25709(10) 0.0339(5) Uani d . 1 C
H52A 0.7347 0.5231 0.3002 0.051 Uiso calc R 1 H
H52B 0.8048 0.5779 0.2443 0.051 Uiso calc R 1 H
H52C 0.6969 0.4706 0.2288 0.051 Uiso calc R 1 H
H1 0.420(2) 0.3907(18) 0.2680(9) 0.036(6) Uiso d . 1 H
H2 0.031(2) 0.8860(19) 0.2619(10) 0.046(6) Uiso d . 1 H
H3 1.089(3) 0.080(2) 0.2791(12) 0.060(8) Uiso d . 1 H
H4 0.361(3) 0.590(2) 0.2741(11) 0.060(8) Uiso d . 1 H

loop_
_atom_site_aniso_label
_atom_site_aniso_U_11
_atom_site_aniso_U_22
_atom_site_aniso_U_33
_atom_site_aniso_U_12
_atom_site_aniso_U_13
_atom_site_aniso_U_23
O1 0.0269(7) 0.0180(6) 0.0426(8) -0.0012(6) 0.0000(6) 0.0078(6)
O2 0.0266(7) 0.0178(6) 0.0391(7) -0.0014(6) 0.0050(6) 0.0067(6)
N1 0.0288(9) 0.0153(8) 0.0301(8) -0.0035(7) 0.0031(7) 0.0044(7)
N2 0.0278(8) 0.0191(8) 0.0286(8) -0.0003(7) 0.0023(7) 0.0058(7)
N3 0.0601(12) 0.0339(10) 0.0372(10) -0.0066(9) 0.0196(9) -0.0004(8)
N4 0.0271(8) 0.0184(8) 0.0282(8) -0.0006(7) 0.0022(7) 0.0057(7)
N5 0.0280(8) 0.0161(8) 0.0306(8) -0.0015(7) 0.0019(7) 0.0046(7)
N6 0.0615(13) 0.0339(10) 0.0344(9) 0.0075(9) -0.0127(9) -0.0005(8)
C1 0.0236(9) 0.0202(9) 0.0276(9) 0.0015(8) 0.0017(8) 0.0058(8)
C2 0.0242(9) 0.0178(9) 0.0282(9) -0.0007(7) 0.0006(8) 0.0035(8)
C3 0.0246(9) 0.0194(9) 0.0307(10) -0.0005(8) 0.0016(8) 0.0077(8)
C4 0.0270(10) 0.0206(9) 0.0289(10) 0.0010(8) 0.0035(8) 0.0063(8)
C5 0.0324(11) 0.0218(9) 0.0332(10) -0.0036(8) 0.0037(9) 0.0051(8)
C6 0.0346(11) 0.0280(10) 0.0324(10) -0.0029(9) 0.0069(9) 0.0086(9)
C7 0.0365(11) 0.0266(10) 0.0309(10) 0.0027(9) 0.0067(9) 0.0057(9)
C8 0.0518(13) 0.0224(10) 0.0349(11) -0.0067(10) 0.0085(10) 0.0010(9)
C9 0.0424(12) 0.0250(10) 0.0327(10) -0.0058(9) 0.0093(9) 0.0060(9)
C10 0.0394(12) 0.0533(14) 0.0335(11) -0.0055(11) 0.0066(10) 0.0050(11)
C11 0.0632(15) 0.0324(12) 0.0325(11) 0.0072(11) 0.0074(11) 0.0020(10)
C12 0.0224(9) 0.0189(9) 0.0328(10) -0.0019(8) 0.0027(8) 0.0041(8)
C13 0.0252(10) 0.0239(10) 0.0316(10) -0.0033(8) 0.0018(8) 0.0057(8)
C14 0.0307(10) 0.0181(9) 0.0424(11) -0.0005(8) 0.0033(9) 0.0083(9)
C15 0.0366(11) 0.0193(9) 0.0389(11) -0.0020(8) 0.0043(10) 0.0001(9)
C16 0.0428(12) 0.0274(11) 0.0301(10) -0.0033(9) 0.0040(9) 0.0031(9)
C17 0.0365(11) 0.0208(10) 0.0352(11) -0.0023(9) 0.0014(9) 0.0079(9)
C18 0.0269(10) 0.0205(9) 0.0260(9) -0.0036(8) 0.0011(8) 0.0031(8)
C19 0.0301(10) 0.0241(10) 0.0330(10) -0.0020(8) 0.0023(9) 0.0037(9)
C20 0.0311(11) 0.0346(11) 0.0372(11) -0.0046(9) 0.0086(9) -0.0011(10)
C21 0.0401(12) 0.0375(12) 0.0338(11) -0.0144(10) 0.0097(10) 0.0021(10)
C22 0.0423(12) 0.0242(10) 0.0329(10) -0.0096(9) 0.0001(10) 0.0081(9)
C23 0.0297(10) 0.0207(9) 0.0331(10) -0.0030(8) 0.0009(9) 0.0034(8)
C24 0.0236(9) 0.0185(9) 0.0283(9) -0.0009(8) 0.0022(8) 0.0078(8)
C25 0.0247(9) 0.0192(9) 0.0279(9) -0.0045(8) 0.0031(8) 0.0047(8)
C26 0.0252(10) 0.0203(9) 0.0277(9) -0.0030(8) 0.0023(8) 0.0061(8)
C27 0.0298(10) 0.0189(9) 0.0286(10) -0.0022(8) 0.0031(8) 0.0056(8)
C28 0.0421(12) 0.0247(10) 0.0322(10) 0.0057(9) -0.0039(9) 0.0061(9)
C29 0.0488(13) 0.0214(10) 0.0365(11) 0.0065(9) -0.0024(10) 0.0014(9)
C30 0.0362(11) 0.0260(10) 0.0313(10) -0.0029(9) -0.0004(9) 0.0037(9)
C31 0.0340(11) 0.0300(11) 0.0326(10) 0.0028(9) -0.0017(9) 0.0076(9)
C32 0.0340(11) 0.0208(9) 0.0335(10) 0.0018(8) 0.0019(9) 0.0042(8)
C33 0.0416(13) 0.0527(14) 0.0352(11) 0.0029(11) -0.0041(10) 0.0026(11)
C34 0.0642(16) 0.0322(12) 0.0336(11) -0.0054(11) -0.0028(11) -0.0006(10)
C35 0.0221(9) 0.0193(9) 0.0320(10) -0.0007(8) 0.0013(8) 0.0039(8)
C36 0.0267(10) 0.0211(9) 0.0318(10) -0.0004(8) 0.0027(8) 0.0061(8)
C37 0.0291(10) 0.0188(9) 0.0480(12) -0.0016(8) 0.0036(9) 0.0063(9)
C38 0.0302(10) 0.0227(10) 0.0406(11) 0.0000(8) -0.0002(9) -0.0060(9)
C39 0.0327(11) 0.0286(10) 0.0314(10) 0.0040(9) 0.0000(9) 0.0020(9)
C40 0.0289(10) 0.0227(10) 0.0341(10) 0.0012(8) 0.0015(9) 0.0073(8)
C41 0.0271(10) 0.0196(9) 0.0274(9) 0.0027(8) 0.0047(8) 0.0035(8)
C42 0.0302(10) 0.0222(10) 0.0327(10) -0.0024(8) 0.0039(9) 0.0043(8)
C43 0.0311(11) 0.0320(11) 0.0328(10) -0.0013(9) 0.0003(9) 0.0048(9)
C44 0.0355(11) 0.0388(12) 0.0299(10) 0.0065(10) 0.0018(9) 0.0120(9)
C45 0.0423(12) 0.0248(10) 0.0373(11) 0.0033(9) 0.0038(10) 0.0114(9)
C46 0.0351(11) 0.0204(9) 0.0327(10) -0.0004(8) 0.0011(9) 0.0046(8)
C47 0.0261(10) 0.0258(10) 0.0371(11) 0.0018(8) 0.0014(9) 0.0110(9)
C48 0.0301(11) 0.0326(11) 0.0466(12) -0.0023(9) 0.0017(10) 0.0133(10)
C49 0.0375(12) 0.0260(10) 0.0561(13) 0.0055(9) -0.0018(11) 0.0044(10)
C50 0.0294(10) 0.0229(10) 0.0331(10) -0.0032(8) 0.0039(9) 0.0095(8)
C51 0.0413(12) 0.0241(10) 0.0543(13) -0.0075(9) 0.0069(11) 0.0030(10)
C52 0.0292(11) 0.0307(11) 0.0425(11) -0.0012(9) 0.0028(9) 0.0084(9)

loop_
_atom_type_symbol
_atom_type_description
_atom_type_scat_dispersion_real
_atom_type_scat_dispersion_imag
_atom_type_scat_source
C C 0.0033 0.0016 'International Tables Vol C Tables 4.2.6.8 and 6.1.1.4'
H H 0.0000 0.0000 'International Tables Vol C Tables 4.2.6.8 and 6.1.1.4'
N N 0.0061 0.0033 'International Tables Vol C Tables 4.2.6.8 and 6.1.1.4'
O O 0.0106 0.0060 'International Tables Vol C Tables 4.2.6.8 and 6.1.1.4'

loop_
_geom_angle_atom_site_label_1
_geom_angle_atom_site_label_2
_geom_angle_atom_site_label_3
_geom_angle
_geom_angle_publ_flag
C47 O1 H3 113.5(17) ?
C50 O2 H4 111.6(15) ?
C3 N1 C2 108.75(19) yes
C3 N1 H1 126.3(14) ?
C2 N1 H1 124.9(14) ?
C3 N2 C1 105.67(18) yes
C7 N3 C10 120.9(2) ?
C7 N3 C11 119.5(2) ?
C10 N3 C11 119.45(19) ?
C24 N4 C26 104.97(18) yes
C24 N5 C25 108.19(19) yes
C24 N5 H2 127.1(13) ?
C25 N5 H2 124.4(13) ?
C30 N6 C34 119.8(2) ?
C30 N6 C33 120.4(2) ?
C34 N6 C33 119.8(2) ?
N2 C1 C2 110.44(18) yes
N2 C1 C12 120.57(18) ?
C2 C1 C12 128.99(19) ?
N1 C2 C1 104.56(19) yes
N1 C2 C18 121.24(18) ?
C1 C2 C18 134.20(17) ?
N2 C3 N1 110.58(19) yes
N2 C3 C4 124.89(19) ?
N1 C3 C4 124.51(19) ?
C9 C4 C5 117.1(2) ?
C9 C4 C3 121.64(19) ?
C5 C4 C3 121.26(19) ?
C6 C5 C4 122.3(2) ?
C6 C5 H5 118.8 ?
C4 C5 H5 118.8 ?
C5 C6 C7 120.3(2) ?
C5 C6 H6 119.8 ?
C7 C6 H6 119.8 ?
N3 C7 C8 122.0(2) ?
N3 C7 C6 120.7(2) ?
C8 C7 C6 117.3(2) ?
C9 C8 C7 121.9(2) ?
C9 C8 H8 119.1 ?
C7 C8 H8 119.1 ?
C8 C9 C4 121.0(2) ?
C8 C9 H9 119.5 ?
C4 C9 H9 119.5 ?
N3 C10 H10A 109.5 ?
N3 C10 H10B 109.5 ?
H10A C10 H10B 109.5 ?
N3 C10 H10C 109.5 ?
H10A C10 H10C 109.5 ?
H10B C10 H10C 109.5 ?
N3 C11 H11A 109.5 ?
N3 C11 H11B 109.5 ?
H11A C11 H11B 109.5 ?
N3 C11 H11C 109.5 ?
H11A C11 H11C 109.5 ?
H11B C11 H11C 109.5 ?
C17 C12 C13 118.78(19) ?
C17 C12 C1 121.19(19) ?
C13 C12 C1 120.0(2) ?
C14 C13 C12 120.8(2) ?
C14 C13 H13 119.6 ?
C12 C13 H13 119.6 ?
C15 C14 C13 119.6(2) ?
C15 C14 H14 120.2 ?
C13 C14 H14 120.2 ?
C14 C15 C16 120.07(19) ?
C14 C15 H15 120.0 ?
C16 C15 H15 120.0 ?
C17 C16 C15 120.2(2) ?
C17 C16 H16 119.9 ?
C15 C16 H16 119.9 ?
C16 C17 C12 120.5(2) ?
C16 C17 H17 119.7 ?
C12 C17 H17 119.7 ?
C19 C18 C23 118.8(2) ?
C19 C18 C2 120.99(19) ?
C23 C18 C2 120.19(18) ?
C20 C19 C18 120.2(2) ?
C20 C19 H19 119.9 ?
C18 C19 H19 119.9 ?
C19 C20 C21 120.5(2) ?
C19 C20 H20 119.7 ?
C21 C20 H20 119.7 ?
C22 C21 C20 119.6(2) ?
C22 C21 H21 120.2 ?
C20 C21 H21 120.2 ?
C21 C22 C23 120.5(2) ?
C21 C22 H22 119.7 ?
C23 C22 H22 119.7 ?
C22 C23 C18 120.4(2) ?
C22 C23 H23 119.8 ?
C18 C23 H23 119.8 ?
N4 C24 N5 111.13(19) yes
N4 C24 C27 124.73(18) ?
N5 C24 C27 124.09(18) ?
N5 C25 C26 105.01(19) yes
N5 C25 C41 121.03(19) ?
C26 C25 C41 133.95(18) ?
N4 C26 C25 110.69(17) yes
N4 C26 C35 119.68(19) ?
C25 C26 C35 129.61(19) ?
C28 C27 C32 117.7(2) ?
C28 C27 C24 121.49(19) ?
C32 C27 C24 120.72(19) ?
C29 C28 C27 121.3(2) ?
C29 C28 H28 119.4 ?
C27 C28 H28 119.4 ?
C28 C29 C30 121.2(2) ?
C28 C29 H29 119.4 ?
C30 C29 H29 119.4 ?
N6 C30 C31 121.3(2) ?
N6 C30 C29 121.3(2) ?
C31 C30 C29 117.4(2) ?
C32 C31 C30 120.8(2) ?
C32 C31 H31 119.6 ?
C30 C31 H31 119.6 ?
C31 C32 C27 121.6(2) ?
C31 C32 H32 119.2 ?
C27 C32 H32 119.2 ?
N6 C33 H33A 109.5 ?
N6 C33 H33B 109.5 ?
H33A C33 H33B 109.5 ?
N6 C33 H33C 109.5 ?
H33A C33 H33C 109.5 ?
H33B C33 H33C 109.5 ?
N6 C34 H34A 109.5 ?
N6 C34 H34B 109.5 ?
H34A C34 H34B 109.5 ?
N6 C34 H34C 109.5 ?
H34A C34 H34C 109.5 ?
H34B C34 H34C 109.5 ?
C40 C35 C36 118.69(19) ?
C40 C35 C26 121.03(19) ?
C36 C35 C26 120.3(2) ?
C37 C36 C35 120.9(2) ?
C37 C36 H36 119.5 ?
C35 C36 H36 119.5 ?
C36 C37 C38 119.7(2) ?
C36 C37 H37 120.2 ?
C38 C37 H37 120.2 ?
C37 C38 C39 120.05(19) ?
C37 C38 H38 120.0 ?
C39 C38 H38 120.0 ?
C40 C39 C38 120.5(2) ?
C40 C39 H39 119.8 ?
C38 C39 H39 119.8 ?
C39 C40 C35 120.2(2) ?
C39 C40 H40 119.9 ?
C35 C40 H40 119.9 ?
C42 C41 C46 118.4(2) ?
C42 C41 C25 120.65(19) ?
C46 C41 C25 120.95(19) ?
C43 C42 C41 120.5(2) ?
C43 C42 H42 119.8 ?
C41 C42 H42 119.8 ?
C42 C43 C44 120.6(2) ?
C42 C43 H43 119.7 ?
C44 C43 H43 119.7 ?
C45 C44 C43 119.7(2) ?
C45 C44 H44 120.2 ?
C43 C44 H44 120.2 ?
C44 C45 C46 119.6(2) ?
C44 C45 H45 120.2 ?
C46 C45 H45 120.2 ?
C45 C46 C41 121.2(2) ?
C45 C46 H46 119.4 ?
C41 C46 H46 119.4 ?
O1 C47 C49 111.91(19) ?
O1 C47 C48 106.41(19) ?
C49 C47 C48 112.0(2) ?
O1 C47 H47 108.8 ?
C49 C47 H47 108.8 ?
C48 C47 H47 108.8 ?
C47 C48 H48A 109.5 ?
C47 C48 H48B 109.5 ?
H48A C48 H48B 109.5 ?
C47 C48 H48C 109.5 ?
H48A C48 H48C 109.5 ?
H48B C48 H48C 109.5 ?
C47 C49 H49A 109.5 ?
C47 C49 H49B 109.5 ?
H49A C49 H49B 109.5 ?
C47 C49 H49C 109.5 ?
H49A C49 H49C 109.5 ?
H49B C49 H49C 109.5 ?
O2 C50 C51 110.52(19) ?
O2 C50 C52 106.50(18) ?
C51 C50 C52 112.19(19) ?
O2 C50 H50 109.2 ?
C51 C50 H50 109.2 ?
C52 C50 H50 109.2 ?
C50 C51 H51A 109.5 ?
C50 C51 H51B 109.5 ?
H51A C51 H51B 109.5 ?
C50 C51 H51C 109.5 ?
H51A C51 H51C 109.5 ?
H51B C51 H51C 109.5 ?
C50 C52 H52A 109.5 ?
C50 C52 H52B 109.5 ?
H52A C52 H52B 109.5 ?
C50 C52 H52C 109.5 ?
H52A C52 H52C 109.5 ?
H52B C52 H52C 109.5 ?

loop_
_geom_bond_atom_site_label_1
_geom_bond_atom_site_label_2
_geom_bond_distance
_geom_bond_publ_flag
O1 C47 1.438(3) ?
O1 H3 0.84(3) ?
O2 C50 1.444(3) ?
O2 H4 0.95(3) ?
N1 C3 1.362(3) yes
N1 C2 1.370(3) yes
N1 H1 0.85(2) ?
N2 C3 1.326(3) yes
N2 C1 1.379(3) yes
N3 C7 1.371(3) ?
N3 C10 1.439(3) ?
N3 C11 1.444(3) ?
N4 C24 1.333(3) yes
N4 C26 1.379(3) yes
N5 C24 1.361(3) yes
N5 C25 1.369(3) yes
N5 H2 0.92(2) ?
N6 C30 1.366(3) ?
N6 C34 1.441(3) ?
N6 C33 1.445(3) ?
C1 C2 1.384(3) yes
C1 C12 1.464(3) ?
C2 C18 1.476(3) ?
C3 C4 1.451(4) ?
C4 C9 1.393(3) ?
C4 C5 1.400(3) ?
C5 C6 1.374(4) ?
C5 H5 0.9300 ?
C6 C7 1.401(3) ?
C6 H6 0.9300 ?
C7 C8 1.401(3) ?
C8 C9 1.372(4) ?
C8 H8 0.9300 ?
C9 H9 0.9300 ?
C10 H10A 0.9600 ?
C10 H10B 0.9600 ?
C10 H10C 0.9600 ?
C11 H11A 0.9600 ?
C11 H11B 0.9600 ?
C11 H11C 0.9600 ?
C12 C17 1.382(4) ?
C12 C13 1.403(3) ?
C13 C14 1.376(3) ?
C13 H13 0.9300 ?
C14 C15 1.375(4) ?
C14 H14 0.9300 ?
C15 C16 1.396(3) ?
C15 H15 0.9300 ?
C16 C17 1.370(3) ?
C16 H16 0.9300 ?
C17 H17 0.9300 ?
C18 C19 1.397(3) ?
C18 C23 1.403(3) ?
C19 C20 1.390(3) ?
C19 H19 0.9300 ?
C20 C21 1.394(3) ?
C20 H20 0.9300 ?
C21 C22 1.378(3) ?
C21 H21 0.9300 ?
C22 C23 1.391(3) ?
C22 H22 0.9300 ?
C23 H23 0.9300 ?
C24 C27 1.454(4) ?
C25 C26 1.381(3) yes
C25 C41 1.469(3) ?
C26 C35 1.470(3) ?
C27 C28 1.392(3) ?
C27 C32 1.399(3) ?
C28 C29 1.364(4) ?
C28 H28 0.9300 ?
C29 C30 1.410(3) ?
C29 H29 0.9300 ?
C30 C31 1.403(3) ?
C31 C32 1.365(4) ?
C31 H31 0.9300 ?
C32 H32 0.9300 ?
C33 H33A 0.9600 ?
C33 H33B 0.9600 ?
C33 H33C 0.9600 ?
C34 H34A 0.9600 ?
C34 H34B 0.9600 ?
C34 H34C 0.9600 ?
C35 C40 1.392(4) ?
C35 C36 1.406(3) ?
C36 C37 1.375(3) ?
C36 H36 0.9300 ?
C37 C38 1.381(4) ?
C37 H37 0.9300 ?
C38 C39 1.391(3) ?
C38 H38 0.9300 ?
C39 C40 1.376(3) ?
C39 H39 0.9300 ?
C40 H40 0.9300 ?
C41 C42 1.389(3) ?
C41 C46 1.401(3) ?
C42 C43 1.380(3) ?
C42 H42 0.9300 ?
C43 C44 1.398(3) ?
C43 H43 0.9300 ?
C44 C45 1.376(3) ?
C44 H44 0.9300 ?
C45 C46 1.390(3) ?
C45 H45 0.9300 ?
C46 H46 0.9300 ?
C47 C49 1.504(3) ?
C47 C48 1.516(3) ?
C47 H47 0.9800 ?
C48 H48A 0.9600 ?
C48 H48B 0.9600 ?
C48 H48C 0.9600 ?
C49 H49A 0.9600 ?
C49 H49B 0.9600 ?
C49 H49C 0.9600 ?
C50 C51 1.503(3) ?
C50 C52 1.520(3) ?
C50 H50 0.9800 ?
C51 H51A 0.9600 ?
C51 H51B 0.9600 ?
C51 H51C 0.9600 ?
C52 H52A 0.9600 ?
C52 H52B 0.9600 ?
C52 H52C 0.9600 ?

loop_
_geom_hbond_atom_site_label_D
_geom_hbond_atom_site_label_H
_geom_hbond_atom_site_label_A
_geom_hbond_site_symmetry_A
_geom_hbond_distance_DH
_geom_hbond_distance_HA
_geom_hbond_distance_DA
_geom_hbond_angle_DHA
_geom_hbond_publ_flag
N1 H1 O2 . 0.85(2) 1.95(2) 2.797(4) 173(2) yes
N5 H2 O1 1_465 0.92(2) 1.92(2) 2.840(4) 173(2) yes
O1 H3 N2 1_655 0.84(3) 1.97(3) 2.814(4) 174(2) yes
O2 H4 N4 . 0.95(3) 1.86(3) 2.814(4) 176(2) yes
C9 H9 O2 . 0.93 2.47 3.329(7) 155 yes
C28 H28 O1 1_465 0.93 2.44 3.294(7) 153 yes

loop_
_cod_related_entry_id
_cod_related_entry_database
_cod_related_entry_code
1 ChemSpider 26000882
